data_4112107
loop_
_publ_author_name
'Tapas Kumar Maji'
'Golam Mostafa'
'Ryotaro Matsuda'
'Susumu Kitagawa'

_publ_section_title
;
 Guest-Induced Asymmetry in a Metal-Organic Porous Solid with Reversible
 Single-Crystal-to-Single-Crystal Structural Transformation
;
_journal_name_full 'Journal of the American Chemical Society'
_journal_page_first 17152
_journal_page_last 17153
_journal_paper_doi 10.1021/ja0561439
_journal_volume 127
_journal_year 2005
_chemical_formula_moiety 'C20 H17 Cu N3 O4, 2(C O2)'
_chemical_formula_sum 'C22 H17 Cu N3 O8'
_chemical_formula_weight 514.93
_chemical_name_systematic
;
 ?
;
_space_group_IT_number 60
_symmetry_cell_setting orthorhombic
_symmetry_space_group_name_Hall '-P 2n 2c'
_symmetry_space_group_name_H-M 'P c a n'
_atom_sites_solution_hydrogens geom
_atom_sites_solution_primary direct
_atom_sites_solution_secondary difmap
_audit_creation_method SHELXL-97
_cell_angle_alpha 90.00
_cell_angle_beta 90.00
_cell_angle_gamma 90.00
_cell_formula_units_Z 8
_cell_length_a 13.9126(10)
_cell_length_b 15.0856(13)
_cell_length_c 21.6595(18)
_cell_measurement_reflns_used all
_cell_measurement_temperature 193(2)
_cell_measurement_theta_max 27.48
_cell_measurement_theta_min 3.07
_cell_volume 4545.9(6)
_computing_cell_refinement 'Rigaku/MSC Mercury CCD'
_computing_data_collection 'Rigaku/MSC Mercury CCD'
_computing_molecular_graphics 'Ortep-3 for windows (Farrugia, 1997)'
_computing_publication_material 'Platon99 (Spek, 1999)'
_computing_structure_refinement 'SHELXL-97 (Sheldrick, 1997)'
_computing_structure_solution 'SHELXS-97 (Sheldrick, 1997)'
_diffrn_ambient_temperature 193(2)
_diffrn_measured_fraction_theta_full 0.922
_diffrn_measured_fraction_theta_max 0.922
_diffrn_measurement_device_type 'Rigaku/MSC Mercury CCD'
_diffrn_measurement_method 'omega scan'
_diffrn_radiation_monochromator graphite
_diffrn_radiation_source 'fine-focus sealed tube'
_diffrn_radiation_type MoK\a
_diffrn_radiation_wavelength 0.71069
_diffrn_reflns_av_R_equivalents 0.0166
_diffrn_reflns_av_sigmaI/netI 0.1154
_diffrn_reflns_limit_h_max 18
_diffrn_reflns_limit_h_min -17
_diffrn_reflns_limit_k_max 19
_diffrn_reflns_limit_k_min -14
_diffrn_reflns_limit_l_max 28
_diffrn_reflns_limit_l_min -28
_diffrn_reflns_number 15771
_diffrn_reflns_theta_full 27.48
_diffrn_reflns_theta_max 27.48
_diffrn_reflns_theta_min 3.07
_exptl_absorpt_coefficient_mu 1.014
_exptl_absorpt_correction_T_max 1.0000
_exptl_absorpt_correction_T_min 0.1928
_exptl_absorpt_correction_type empirical
_exptl_absorpt_process_details REQABA
_exptl_crystal_colour 'deep blue'
_exptl_crystal_density_diffrn 1.505
_exptl_crystal_description Prism
_exptl_crystal_F_000 2104
_exptl_crystal_size_max 0.25
_exptl_crystal_size_mid 0.25
_exptl_crystal_size_min 0.20
_refine_diff_density_max 0.594
_refine_diff_density_min -0.188
_refine_diff_density_rms 0.039
_refine_ls_extinction_method none
_refine_ls_goodness_of_fit_ref 1.139
_refine_ls_hydrogen_treatment noref
_refine_ls_matrix_type full
_refine_ls_number_parameters 271
_refine_ls_number_reflns 4812
_refine_ls_number_restraints 0
_refine_ls_restrained_S_all 1.139
_refine_ls_R_factor_all 0.0749
_refine_ls_R_factor_gt 0.0585
_refine_ls_shift/su_max 0.001
_refine_ls_shift/su_mean 0.000
_refine_ls_structure_factor_coef Fsqd
_refine_ls_weighting_details 'calc w=1/[\s^2^(Fo^2^)+(0.0159P)^2^+2.0011P] where P=(Fo^2^+2Fc^2^)/3'
_refine_ls_weighting_scheme calc
_refine_ls_wR_factor_gt 0.1063
_refine_ls_wR_factor_ref 0.1121
_reflns_number_gt 4239
_reflns_number_total 4812
_reflns_threshold_expression >2sigma(I)
_cod_data_source_file ja0561439si20050907_030802.cif
_cod_data_source_block Complex_CO2
_cod_database_code 4112107

loop_
_symmetry_equiv_pos_as_xyz
'x, y, z'
'-x+1/2, -y+1/2, z+1/2'
'x, -y, -z+1/2'
'-x+1/2, y+1/2, -z'
'-x, -y, -z'
'x-1/2, y-1/2, -z-1/2'
'-x, y, z-1/2'
'x-1/2, -y-1/2, z'

loop_
_atom_site_label
_atom_site_type_symbol
_atom_site_fract_x
_atom_site_fract_y
_atom_site_fract_z
_atom_site_U_iso_or_equiv
_atom_site_adp_type
_atom_site_occupancy
_atom_site_symmetry_multiplicity
_atom_site_calc_flag
_atom_site_refinement_flags
Cu1 Cu 0.13646(2) 0.355094(19) 0.108271(14) 0.03556(11) Uani 1 1 d .
O1 O 0.00874(11) 0.40114(11) 0.09707(9) 0.0394(4) Uani 1 1 d .
O2 O -0.13201(13) 0.36478(11) 0.05997(8) 0.0380(4) Uani 1 1 d .
O3 O -0.22866(16) 0.16257(14) 0.00575(9) 0.0543(6) Uani 1 1 d .
O4 O -0.23577(11) 0.19123(11) 0.10880(7) 0.0316(3) Uani 1 1 d .
N1 N 0.07348(9) 0.24172(7) 0.08179(6) 0.0340(4) Uani 1 1 d G
C1 C 0.11586(7) 0.15830(9) 0.08056(7) 0.0340(5) Uani 1 1 d G
H1 H 0.1817 0.1525 0.0870 0.041 Uiso 1 1 calc R
C2 C 0.05989(9) 0.08356(7) 0.06977(7) 0.0344(5) Uani 1 1 d G
H2 H 0.0882 0.0277 0.0689 0.041 Uiso 1 1 calc R
C3 C -0.03845(9) 0.09224(7) 0.06021(7) 0.0343(5) Uani 1 1 d G
H3 H -0.0759 0.0422 0.0530 0.041 Uiso 1 1 calc R
C4 C -0.08083(7) 0.17567(9) 0.06144(7) 0.0340(5) Uani 1 1 d G
C5 C -0.02486(9) 0.25040(7) 0.07223(7) 0.0343(5) Uani 1 1 d G
C6 C -0.05745(19) 0.34361(15) 0.07337(11) 0.0340(5) Uani 1 1 d .
C7 C -0.18515(18) 0.18827(16) 0.05696(11) 0.0350(5) Uani 1 1 d .
N2 N 0.19474(11) 0.47785(9) 0.11418(7) 0.0447(5) Uani 1 1 d G
C8 C 0.18437(11) 0.54266(11) 0.06905(6) 0.0449(6) Uani 1 1 d G
H8 H 0.1398 0.5351 0.0375 0.054 Uiso 1 1 calc R
C9 C 0.24056(12) 0.61879(10) 0.07113(7) 0.0450(6) Uani 1 1 d G
H9 H 0.2336 0.6621 0.0409 0.054 Uiso 1 1 calc R
C10 C 0.30713(11) 0.63010(10) 0.11833(8) 0.0445(6) Uani 1 1 d G
C11 C 0.31750(11) 0.56529(12) 0.16346(7) 0.0454(6) Uani 1 1 d G
H11 H 0.3620 0.5729 0.1950 0.054 Uiso 1 1 calc R
C12 C 0.26131(12) 0.48917(10) 0.16138(6) 0.0454(6) Uani 1 1 d G
H12 H 0.2683 0.4458 0.1916 0.055 Uiso 1 1 calc R
C13 C 0.37758(19) 0.7099(2) 0.10945(13) 0.0460(6) Uani 1 1 d .
H13A H 0.3776 0.7462 0.1464 0.055 Uiso 1 1 calc R
H13B H 0.3558 0.7463 0.0753 0.055 Uiso 1 1 calc R
C14 C 0.4826(2) 0.6762(2) 0.09615(13) 0.0461(6) Uani 1 1 d .
H14A H 0.4984 0.6292 0.1249 0.055 Uiso 1 1 calc R
H14B H 0.4854 0.6519 0.0547 0.055 Uiso 1 1 calc R
C15 C 0.5524(2) 0.7460(2) 0.10176(13) 0.0466(6) Uani 1 1 d .
H15A H 0.5278 0.7968 0.0793 0.056 Uiso 1 1 calc R
H15B H 0.6101 0.7266 0.0805 0.056 Uiso 1 1 calc R
C16 C 0.58313(14) 0.77904(12) 0.16692(6) 0.0466(7) Uani 1 1 d G
C17 C 0.54693(13) 0.85821(11) 0.19009(7) 0.0471(7) Uani 1 1 d G
H17 H 0.5117 0.8958 0.1646 0.057 Uiso 1 1 calc R
C18 C 0.56332(12) 0.88126(9) 0.25133(7) 0.0469(6) Uani 1 1 d G
H18 H 0.5391 0.9342 0.2668 0.056 Uiso 1 1 calc R
N3 N 0.61591(12) 0.82513(11) 0.28940(6) 0.0465(5) Uani 1 1 d G
C19 C 0.65211(12) 0.74596(11) 0.26623(7) 0.0479(7) Uani 1 1 d G
H19 H 0.6873 0.7084 0.2917 0.058 Uiso 1 1 calc R
C20 C 0.63572(13) 0.72291(10) 0.20499(7) 0.0473(6) Uani 1 1 d G
H20 H 0.6599 0.6699 0.1895 0.057 Uiso 1 1 calc R
C100 C 0.1652(5) 0.4395(3) -0.0853(3) 0.1008(19) Uani 1 1 d .
O100 O 0.0976(3) 0.43056(19) -0.05290(17) 0.1004(12) Uani 1 1 d .
O101 O 0.2405(3) 0.4554(2) -0.11001(16) 0.1006(12) Uani 1 1 d .
C200 C 0.4042(6) 0.2640(6) 0.2126(3) 0.127(2) Uani 1 1 d .
O200 O 0.4245(3) 0.3419(3) 0.2092(2) 0.1254(14) Uani 1 1 d .
O201 O 0.3632(3) 0.1947(3) 0.2109(2) 0.1253(13) Uani 1 1 d .

loop_
_atom_site_aniso_label
_atom_site_aniso_U_11
_atom_site_aniso_U_22
_atom_site_aniso_U_33
_atom_site_aniso_U_23
_atom_site_aniso_U_13
_atom_site_aniso_U_12
Cu1 0.02888(18) 0.03341(17) 0.04441(18) 0.00368(12) -0.00882(12) 0.00165(12)
O1 0.0181(8) 0.0278(8) 0.0722(12) -0.0042(8) -0.0036(7) -0.0020(7)
O2 0.0357(10) 0.0336(9) 0.0448(10) 0.0056(7) -0.0029(7) 0.0027(8)
O3 0.0616(14) 0.0526(12) 0.0488(11) 0.0120(9) -0.0003(9) 0.0329(10)
O4 0.0270(8) 0.0335(9) 0.0342(8) -0.0088(6) -0.0049(6) -0.0074(7)
N1 0.0376(12) 0.0292(10) 0.0352(10) 0.0076(8) 0.0141(8) 0.0014(8)
C1 0.0349(13) 0.0315(12) 0.0357(11) 0.0082(9) 0.0131(9) 0.0018(9)
C2 0.0378(13) 0.0300(11) 0.0353(11) 0.0080(9) 0.0143(10) 0.0012(10)
C3 0.0377(13) 0.0288(11) 0.0362(12) 0.0075(9) 0.0134(9) 0.0022(10)
C4 0.0378(14) 0.0303(11) 0.0339(11) 0.0090(9) 0.0154(9) 0.0012(10)
C5 0.0374(14) 0.0297(12) 0.0358(12) 0.0082(9) 0.0144(10) 0.0017(10)
C6 0.0391(15) 0.0295(12) 0.0335(11) 0.0091(9) 0.0126(10) 0.0017(10)
C7 0.0370(14) 0.0312(12) 0.0368(12) 0.0095(9) 0.0141(10) 0.0021(10)
N2 0.0362(12) 0.0508(14) 0.0470(12) -0.0095(10) 0.0012(9) -0.0007(10)
C8 0.0348(14) 0.0528(16) 0.0470(15) -0.0095(12) -0.0007(11) 0.0008(12)
C9 0.0357(14) 0.0530(16) 0.0464(15) -0.0095(12) 0.0005(11) -0.0002(12)
C10 0.0361(15) 0.0527(16) 0.0447(14) -0.0086(11) 0.0006(10) -0.0015(12)
C11 0.0346(14) 0.0557(17) 0.0458(14) -0.0103(12) 0.0010(11) -0.0008(12)
C12 0.0342(14) 0.0536(17) 0.0485(15) -0.0073(12) 0.0002(11) -0.0032(12)
C13 0.0334(14) 0.0534(16) 0.0513(15) -0.0096(12) 0.0027(11) -0.0010(12)
C14 0.0390(15) 0.0533(16) 0.0460(15) -0.0092(12) 0.0008(11) -0.0017(13)
C15 0.0352(14) 0.0559(17) 0.0488(15) -0.0091(12) 0.0018(11) -0.0014(13)
C16 0.0358(15) 0.0548(17) 0.0493(15) -0.0119(12) 0.0021(11) 0.0004(12)
C17 0.0385(16) 0.0541(17) 0.0488(15) -0.0088(12) 0.0012(11) -0.0013(12)
C18 0.0377(15) 0.0539(16) 0.0491(15) -0.0099(12) 0.0026(12) -0.0015(13)
N3 0.0355(12) 0.0538(14) 0.0502(13) -0.0104(10) 0.0018(10) -0.0018(10)
C19 0.0354(15) 0.0579(17) 0.0506(16) -0.0104(13) 0.0006(11) -0.0007(13)
C20 0.0381(15) 0.0536(17) 0.0502(15) -0.0114(12) 0.0011(12) -0.0003(13)
C100 0.118(4) 0.067(3) 0.118(4) -0.066(3) -0.027(3) 0.049(3)
O100 0.118(3) 0.0638(18) 0.119(2) -0.0662(17) -0.029(2) 0.0459(18)
O101 0.118(3) 0.0665(18) 0.118(2) -0.0653(18) -0.027(2) 0.048(2)
C200 0.127(6) 0.134(6) 0.122(5) -0.002(5) 0.000(4) 0.002(5)
O200 0.127(4) 0.128(4) 0.121(3) -0.004(3) 0.000(2) 0.001(3)
O201 0.125(3) 0.128(4) 0.123(3) 0.002(3) -0.002(2) 0.001(3)

loop_
_atom_type_symbol
_atom_type_description
_atom_type_scat_dispersion_real
_atom_type_scat_dispersion_imag
_atom_type_scat_source
C C 0.0033 0.0016 'International Tables Vol C Tables 4.2.6.8 and 6.1.1.4'
H H 0.0000 0.0000 'International Tables Vol C Tables 4.2.6.8 and 6.1.1.4'
N N 0.0061 0.0033 'International Tables Vol C Tables 4.2.6.8 and 6.1.1.4'
O O 0.0106 0.0060 'International Tables Vol C Tables 4.2.6.8 and 6.1.1.4'
Cu Cu 0.3201 1.2651 'International Tables Vol C Tables 4.2.6.8 and 6.1.1.4'

loop_
_geom_angle_atom_site_label_1
_geom_angle_atom_site_label_2
_geom_angle_atom_site_label_3
_geom_angle
_geom_angle_site_symmetry_1
_geom_angle_site_symmetry_3
O4 Cu1 O1 173.10(7) 8_665 .
O4 Cu1 N1 95.53(6) 8_665 .
O1 Cu1 N1 82.43(6) . .
O4 Cu1 N2 87.80(7) 8_665 .
O1 Cu1 N2 92.73(7) . .
N1 Cu1 N2 166.56(6) . .
O4 Cu1 N3 92.2(3) 8_665 6_556
O1 Cu1 N3 94.5(3) . 6_556
N1 Cu1 N3 93.11(12) . 6_556
N2 Cu1 N3 99.79(14) . 6_556
C6 O1 Cu1 116.16(15) . .
C7 O4 Cu1 118.48(15) . 8_565
C1 N1 C5 120.0 . .
C1 N1 Cu1 126.32(7) . .
C5 N1 Cu1 113.10(7) . .
C2 C1 N1 120.0 . .
C2 C1 H1 120.0 . .
N1 C1 H1 120.0 . .
C3 C2 C1 120.0 . .
C3 C2 H2 120.0 . .
C1 C2 H2 120.0 . .
C4 C3 C2 120.0 . .
C4 C3 H3 120.0 . .
C2 C3 H3 120.0 . .
C3 C4 C5 120.0 . .
C3 C4 C7 122.39(13) . .
C5 C4 C7 117.40(13) . .
C4 C5 N1 120.0 . .
C4 C5 C6 127.07(14) . .
N1 C5 C6 112.91(14) . .
O2 C6 O1 122.6(2) . .
O2 C6 C5 123.3(2) . .
O1 C6 C5 113.8(2) . .
O3 C7 O4 118.5(2) . .
O3 C7 C4 118.07(19) . .
O4 C7 C4 118.3(2) . .
C8 N2 C12 120.0 . .
C8 N2 Cu1 123.85(8) . .
C12 N2 Cu1 115.18(8) . .
C9 C8 N2 120.0 . .
C9 C8 H8 120.0 . .
N2 C8 H8 120.0 . .
C10 C9 C8 120.0 . .
C10 C9 H9 120.0 . .
C8 C9 H9 120.0 . .
C11 C10 C9 120.0 . .
C11 C10 C13 124.23(15) . .
C9 C10 C13 114.94(15) . .
C12 C11 C10 120.0 . .
C12 C11 H11 120.0 . .
C10 C11 H11 120.0 . .
C11 C12 N2 120.0 . .
C11 C12 H12 120.0 . .
N2 C12 H12 120.0 . .
C10 C13 C14 110.9(2) . .
C10 C13 H13A 109.5 . .
C14 C13 H13A 109.5 . .
C10 C13 H13B 109.5 . .
C14 C13 H13B 109.5 . .
H13A C13 H13B 108.0 . .
C15 C14 C13 112.1(3) . .
C15 C14 H14A 109.2 . .
C13 C14 H14A 109.2 . .
C15 C14 H14B 109.2 . .
C13 C14 H14B 109.2 . .
H14A C14 H14B 107.9 . .
C14 C15 C16 119.8(2) . .
C14 C15 H15A 107.4 . .
C16 C15 H15A 107.4 . .
C14 C15 H15B 107.4 . .
C16 C15 H15B 107.4 . .
H15A C15 H15B 106.9 . .
C17 C16 C20 120.0 . .
C17 C16 C15 120.19(16) . .
C20 C16 C15 119.17(16) . .
C16 C17 C18 120.0 . .
C16 C17 H17 120.0 . .
C18 C17 H17 120.0 . .
C17 C18 N3 120.0 . .
C17 C18 H18 120.0 . .
N3 C18 H18 120.0 . .
C19 N3 C18 120.0 . .
C19 N3 Cu1 118.41(8) . 6_666
C18 N3 Cu1 121.46(8) . 6_666
N3 C19 C20 120.0 . .
N3 C19 H19 120.0 . .
C20 C19 H19 120.0 . .
C19 C20 C16 120.0 . .
C19 C20 H20 120.0 . .
C16 C20 H20 120.0 . .
O100 C100 O101 169.3(5) . .
O201 C200 O200 164.0(9) . .

loop_
_geom_bond_atom_site_label_1
_geom_bond_atom_site_label_2
_geom_bond_distance
_geom_bond_site_symmetry_2
Cu1 O4 1.9100(15) 8_665
Cu1 O1 1.9234(16) .
Cu1 N1 2.0055(11) .
Cu1 N2 2.0256(12) .
Cu1 N3 2.2800(14) 6_556
O1 C6 1.366(3) .
O2 C6 1.124(3) .
O3 C7 1.322(3) .
O4 C7 1.326(3) .
O4 Cu1 1.9100(15) 8_565
N1 C1 1.3900 .
N1 C5 1.3900 .
C1 C2 1.3900 .
C1 H1 0.9300 .
C2 C3 1.3900 .
C2 H2 0.9300 .
C3 C4 1.3900 .
C3 H3 0.9300 .
C4 C5 1.3900 .
C4 C7 1.467(3) .
C5 C6 1.478(3) .
N2 C8 1.3900 .
N2 C12 1.3900 .
C8 C9 1.3900 .
C8 H8 0.9300 .
C9 C10 1.3900 .
C9 H9 0.9300 .
C10 C11 1.3900 .
C10 C13 1.564(3) .
C11 C12 1.3900 .
C11 H11 0.9300 .
C12 H12 0.9300 .
C13 C14 1.573(4) .
C13 H13A 0.9700 .
C13 H13B 0.9700 .
C14 C15 1.436(4) .
C14 H14A 0.9700 .
C14 H14B 0.9700 .
C15 C16 1.557(3) .
C15 H15A 0.9700 .
C15 H15B 0.9700 .
C16 C17 1.3900 .
C16 C20 1.3900 .
C17 C18 1.3900 .
C17 H17 0.9300 .
C18 N3 1.3900 .
C18 H18 0.9300 .
N3 C19 1.3900 .
N3 Cu1 2.2801(12) 6_666
C19 C20 1.3900 .
C19 H19 0.9300 .
C20 H20 0.9300 .
C100 O100 1.182(8) .
C100 O101 1.201(8) .
C200 O201 1.192(9) .
C200 O200 1.211(8) .
